data_4064243
loop_
_publ_author_name
'Shima, Takanori'
'Nishiura, Masayoshi'
'Hou, Zhaomin'

_publ_section_title
;
 Tetra-, Penta-, and Hexanuclear Yttrium Hydride Clusters from
 Half-Sandwich Bis(aminobenzyl) Complexes Containing Various
 Cyclopentadienyl Ligands
;
_journal_issue 9
_journal_name_full Organometallics
_journal_page_first 2513
_journal_paper_doi 10.1021/om1012055
_journal_volume 30
_journal_year 2011
_chemical_formula_sum 'C58 H90 N2 Y4'
_chemical_formula_weight 1170.96
_chemical_name_systematic
; 
 ? 
;
_space_group_IT_number 14
_symmetry_cell_setting monoclinic
_symmetry_space_group_name_Hall '-P 2yn'
_symmetry_space_group_name_H-M 'P 1 21/n 1'
_atom_sites_solution_hydrogens geom
_atom_sites_solution_primary direct
_atom_sites_solution_secondary difmap
_audit_creation_method SHELXL-97
_cell_angle_alpha 90.00
_cell_angle_beta 98.145(4)
_cell_angle_gamma 90.00
_cell_formula_units_Z 2
_cell_length_a 11.319(3)
_cell_length_b 20.477(5)
_cell_length_c 11.759(3)
_cell_measurement_reflns_used 15079
_cell_measurement_temperature 173(2)
_cell_measurement_theta_max 26.01
_cell_measurement_theta_min 2.01
_cell_volume 2698.0(12)
_computing_cell_refinement 'Bruker SMART'
_computing_data_collection 'Bruker SMART'
_computing_data_reduction 'Bruker SAINT'
_computing_molecular_graphics 'ORTEP-III (Farrugia, 1997)'
_computing_publication_material 'Bruker SHELXTL'
_computing_structure_refinement 'SHELXL-97 (Sheldrick, 1997)'
_computing_structure_solution 'SHELXS-97 (Sheldrick, 1990)'
_diffrn_ambient_temperature 173(2)
_diffrn_measured_fraction_theta_full 0.995
_diffrn_measured_fraction_theta_max 0.995
_diffrn_measurement_device_type 'CCD area detector'
_diffrn_measurement_method 'phi and omega scans'
_diffrn_radiation_monochromator graphite
_diffrn_radiation_source 'fine-focus sealed tube'
_diffrn_radiation_type MoK\a
_diffrn_radiation_wavelength 0.71073
_diffrn_reflns_av_R_equivalents 0.0843
_diffrn_reflns_av_sigmaI/netI 0.1786
_diffrn_reflns_limit_h_max 13
_diffrn_reflns_limit_h_min -13
_diffrn_reflns_limit_k_max 25
_diffrn_reflns_limit_k_min -21
_diffrn_reflns_limit_l_max 14
_diffrn_reflns_limit_l_min -14
_diffrn_reflns_number 15079
_diffrn_reflns_theta_full 26.01
_diffrn_reflns_theta_max 26.01
_diffrn_reflns_theta_min 2.01
_exptl_absorpt_coefficient_mu 4.297
_exptl_absorpt_correction_T_max 0.4803
_exptl_absorpt_correction_T_min 0.4803
_exptl_absorpt_correction_type empirical
_exptl_absorpt_process_details 'Bruker SADABS'
_exptl_crystal_colour colorless
_exptl_crystal_density_diffrn 1.441
_exptl_crystal_density_method 'not measured'
_exptl_crystal_description block
_exptl_crystal_F_000 1216
_exptl_crystal_size_max 0.20
_exptl_crystal_size_mid 0.20
_exptl_crystal_size_min 0.20
_refine_diff_density_max 0.981
_refine_diff_density_min -0.386
_refine_diff_density_rms 0.099
_refine_ls_extinction_method none
_refine_ls_goodness_of_fit_ref 0.988
_refine_ls_hydrogen_treatment mixed
_refine_ls_matrix_type full
_refine_ls_number_parameters 316
_refine_ls_number_reflns 5286
_refine_ls_number_restraints 0
_refine_ls_restrained_S_all 0.988
_refine_ls_R_factor_all 0.1112
_refine_ls_R_factor_gt 0.0447
_refine_ls_shift/su_max 0.006
_refine_ls_shift/su_mean 0.000
_refine_ls_structure_factor_coef Fsqd
_refine_ls_weighting_details
; calc 
 [0.00000+1.00000exp(3.00(sin\q/\l)^2^)]/ 
   [\s^2^(Fo^2^)+0.0000+0.0000*P+(0.0290P)^2^+0.0000sin\q/\l] 
 where P = 0.33333Fo^2^ + 0.66667Fc^2^ 
;
_refine_ls_weighting_scheme calc
_refine_ls_wR_factor_gt 0.0820
_refine_ls_wR_factor_ref 0.0965
_reflns_number_gt 2658
_reflns_number_total 5286
_reflns_threshold_expression >2sigma(I)
_cod_data_source_file om1012055_si_002.cif
_cod_data_source_block 4
_cod_depositor_comments
;
The following automatic conversions were performed:

'_symmetry_cell_setting' value 'Monoclinic' changed to 'monoclinic'
according to /home/saulius/struct/CIF-dictionaries/cif_core.dic
dictionary named 'cif_core.dic' version 2.4.1 from 2010-06-29.

Automatic conversion script
Id: cif_fix_values 1715 2011-07-08 13:25:40Z adriana 
;
_cod_original_cell_volume 2698.1(12)
_cod_original_sg_symbol_H-M P2(1)/n
_cod_database_code 4064243

loop_
_symmetry_equiv_pos_as_xyz
'x, y, z'
'-x+1/2, y+1/2, -z+1/2'
'-x, -y, -z'
'x-1/2, -y-1/2, z-1/2'

loop_
_atom_site_label
_atom_site_type_symbol
_atom_site_fract_x
_atom_site_fract_y
_atom_site_fract_z
_atom_site_U_iso_or_equiv
_atom_site_adp_type
_atom_site_occupancy
_atom_site_symmetry_multiplicity
_atom_site_calc_flag
_atom_site_refinement_flags
Y1 Y 0.41034(5) 0.50111(3) 0.62318(5) 0.02323(14) Uani 1 1 d .
Y2 Y 0.66001(5) 0.59570(3) 0.64179(5) 0.02415(15) Uani 1 1 d .
N1 N 0.5242(4) 0.4094(3) 0.7717(4) 0.0335(12) Uani 1 1 d .
C1 C 0.5175(6) 0.3464(3) 0.7087(5) 0.0465(19) Uani 1 1 d .
H1A H 0.5569 0.3123 0.7588 0.070 Uiso 1 1 calc R
H1B H 0.5575 0.3508 0.6404 0.070 Uiso 1 1 calc R
H1C H 0.4337 0.3347 0.6853 0.070 Uiso 1 1 calc R
C2 C 0.4726(6) 0.3996(3) 0.8786(5) 0.0438(18) Uani 1 1 d .
H2A H 0.4882 0.4382 0.9278 0.066 Uiso 1 1 calc R
H2B H 0.5089 0.3612 0.9191 0.066 Uiso 1 1 calc R
H2C H 0.3862 0.3930 0.8602 0.066 Uiso 1 1 calc R
C3 C 0.5629(6) 0.5442(3) 0.8044(5) 0.0262(14) Uani 1 1 d .
C4 C 0.6625(5) 0.5007(3) 0.8188(4) 0.0265(13) Uani 1 1 d .
C5 C 0.7820(5) 0.5219(3) 0.8403(5) 0.0313(15) Uani 1 1 d .
H5 H 0.7971 0.5671 0.8523 0.038 Uiso 1 1 calc R
C6 C 0.8789(6) 0.4798(3) 0.8447(5) 0.0359(17) Uani 1 1 d .
H6 H 0.9580 0.4963 0.8584 0.043 Uiso 1 1 calc R
C7 C 0.8594(6) 0.4153(3) 0.8295(5) 0.0396(17) Uani 1 1 d .
H7 H 0.9253 0.3862 0.8340 0.048 Uiso 1 1 calc R
C8 C 0.7448(6) 0.3909(3) 0.8073(5) 0.0369(16) Uani 1 1 d .
H8 H 0.7326 0.3452 0.7977 0.044 Uiso 1 1 calc R
C9 C 0.6485(5) 0.4319(3) 0.7992(5) 0.0314(15) Uani 1 1 d .
C10 C 0.2365(5) 0.5224(3) 0.7563(5) 0.0361(17) Uani 1 1 d .
C11 C 0.2506(5) 0.5810(3) 0.6972(5) 0.0338(16) Uani 1 1 d .
C12 C 0.2136(5) 0.5694(3) 0.5789(5) 0.0335(16) Uani 1 1 d .
C13 C 0.1802(5) 0.5040(3) 0.5661(5) 0.0310(14) Uani 1 1 d .
C14 C 0.1930(5) 0.4749(3) 0.6764(5) 0.0335(16) Uani 1 1 d .
C15 C 0.2489(5) 0.5180(4) 0.8844(5) 0.048(2) Uani 1 1 d .
H15A H 0.3315 0.5277 0.9172 0.072 Uiso 1 1 calc R
H15B H 0.2281 0.4738 0.9067 0.072 Uiso 1 1 calc R
H15C H 0.1953 0.5496 0.9131 0.072 Uiso 1 1 calc R
C16 C 0.2846(6) 0.6456(4) 0.7521(6) 0.055(2) Uani 1 1 d .
H16A H 0.3551 0.6401 0.8102 0.083 Uiso 1 1 calc R
H16B H 0.2182 0.6624 0.7888 0.083 Uiso 1 1 calc R
H16C H 0.3027 0.6765 0.6934 0.083 Uiso 1 1 calc R
C17 C 0.2053(6) 0.6195(3) 0.4853(5) 0.0469(19) Uani 1 1 d .
H17A H 0.1275 0.6412 0.4785 0.070 Uiso 1 1 calc R
H17B H 0.2141 0.5981 0.4124 0.070 Uiso 1 1 calc R
H17C H 0.2688 0.6519 0.5037 0.070 Uiso 1 1 calc R
C18 C 0.1300(5) 0.4716(3) 0.4533(5) 0.0405(17) Uani 1 1 d .
H18A H 0.1667 0.4910 0.3906 0.061 Uiso 1 1 calc R
H18B H 0.0434 0.4782 0.4387 0.061 Uiso 1 1 calc R
H18C H 0.1475 0.4247 0.4577 0.061 Uiso 1 1 calc R
C19 C 0.1563(6) 0.4060(4) 0.7044(5) 0.0508(19) Uani 1 1 d .
H19A H 0.1542 0.4022 0.7872 0.076 Uiso 1 1 calc R
H19B H 0.2140 0.3747 0.6814 0.076 Uiso 1 1 calc R
H19C H 0.0769 0.3966 0.6626 0.076 Uiso 1 1 calc R
C20 C 0.7469(6) 0.6900(3) 0.7956(5) 0.0349(16) Uani 1 1 d .
C21 C 0.8328(6) 0.6816(3) 0.7231(6) 0.0367(16) Uani 1 1 d .
C22 C 0.7854(7) 0.7034(3) 0.6121(6) 0.0485(19) Uani 1 1 d .
C23 C 0.6701(7) 0.7243(3) 0.6173(6) 0.046(2) Uani 1 1 d .
C24 C 0.6442(6) 0.7168(3) 0.7286(6) 0.0440(18) Uani 1 1 d .
C25 C 0.7632(7) 0.6834(4) 0.9242(5) 0.070(3) Uani 1 1 d .
H25A H 0.7738 0.7268 0.9593 0.104 Uiso 1 1 calc R
H25B H 0.8338 0.6567 0.9495 0.104 Uiso 1 1 calc R
H25C H 0.6926 0.6626 0.9477 0.104 Uiso 1 1 calc R
C26 C 0.9582(6) 0.6586(4) 0.7568(7) 0.078(3) Uani 1 1 d .
H26A H 1.0123 0.6962 0.7637 0.117 Uiso 1 1 calc R
H26B H 0.9799 0.6287 0.6981 0.117 Uiso 1 1 calc R
H26C H 0.9646 0.6358 0.8307 0.117 Uiso 1 1 calc R
C27 C 0.8587(10) 0.7140(4) 0.5166(7) 0.120(4) Uani 1 1 d .
H27A H 0.9160 0.7494 0.5377 0.180 Uiso 1 1 calc R
H27B H 0.8060 0.7258 0.4462 0.180 Uiso 1 1 calc R
H27C H 0.9018 0.6738 0.5037 0.180 Uiso 1 1 calc R
C28 C 0.5912(9) 0.7576(4) 0.5203(7) 0.108(4) Uani 1 1 d .
H28A H 0.6037 0.7378 0.4471 0.162 Uiso 1 1 calc R
H28B H 0.6111 0.8042 0.5197 0.162 Uiso 1 1 calc R
H28C H 0.5074 0.7525 0.5312 0.162 Uiso 1 1 calc R
C29 C 0.5409(7) 0.7420(4) 0.7784(8) 0.093(3) Uani 1 1 d .
H29A H 0.4702 0.7416 0.7198 0.139 Uiso 1 1 calc R
H29B H 0.5572 0.7868 0.8054 0.139 Uiso 1 1 calc R
H29C H 0.5267 0.7143 0.8431 0.139 Uiso 1 1 calc R
H1 H 0.594(5) 0.498(3) 0.572(4) 0.050 Uiso 1 1 d .
H2 H 0.500(5) 0.593(3) 0.596(4) 0.050 Uiso 1 1 d .
H3 H 0.646(5) 0.589(3) 0.470(4) 0.050 Uiso 1 1 d .
H3A H 0.484(5) 0.522(3) 0.829(5) 0.050 Uiso 1 1 d .
H3B H 0.581(5) 0.581(3) 0.834(5) 0.050 Uiso 1 1 d .

loop_
_atom_site_aniso_label
_atom_site_aniso_U_11
_atom_site_aniso_U_22
_atom_site_aniso_U_33
_atom_site_aniso_U_23
_atom_site_aniso_U_13
_atom_site_aniso_U_12
Y1 0.0258(3) 0.0239(3) 0.0204(3) -0.0016(3) 0.0047(2) -0.0011(3)
Y2 0.0282(3) 0.0209(3) 0.0230(3) -0.0022(3) 0.0025(2) -0.0021(3)
N1 0.040(3) 0.030(3) 0.029(3) -0.004(3) 0.001(2) -0.005(3)
C1 0.062(5) 0.023(4) 0.051(4) 0.003(3) -0.004(4) -0.005(3)
C2 0.048(4) 0.049(5) 0.036(4) 0.012(4) 0.008(3) -0.015(4)
C3 0.030(4) 0.023(4) 0.025(3) -0.004(3) 0.000(3) 0.003(3)
C4 0.035(3) 0.029(3) 0.015(3) 0.001(3) 0.002(2) -0.002(3)
C5 0.041(4) 0.021(4) 0.030(3) 0.006(3) 0.001(3) 0.002(3)
C6 0.032(4) 0.046(5) 0.028(3) 0.004(3) 0.001(3) 0.003(3)
C7 0.039(4) 0.042(5) 0.038(4) 0.008(3) 0.005(3) 0.017(4)
C8 0.051(4) 0.030(4) 0.030(3) 0.000(3) 0.006(3) 0.007(3)
C9 0.036(4) 0.032(4) 0.024(3) 0.002(3) 0.000(3) 0.003(3)
C10 0.033(4) 0.050(5) 0.026(3) -0.005(3) 0.010(3) -0.002(3)
C11 0.027(4) 0.034(4) 0.041(4) -0.013(3) 0.005(3) 0.001(3)
C12 0.030(4) 0.041(4) 0.031(4) -0.003(3) 0.008(3) 0.001(3)
C13 0.028(3) 0.033(4) 0.033(3) -0.006(3) 0.006(3) 0.003(3)
C14 0.026(4) 0.036(4) 0.039(4) -0.007(3) 0.010(3) -0.006(3)
C15 0.036(4) 0.083(6) 0.028(4) -0.017(4) 0.013(3) -0.010(4)
C16 0.035(4) 0.055(5) 0.077(5) -0.024(4) 0.013(4) 0.002(4)
C17 0.044(4) 0.046(5) 0.051(4) 0.009(4) 0.007(3) 0.011(4)
C18 0.031(4) 0.054(5) 0.037(4) -0.009(3) 0.008(3) 0.002(3)
C19 0.049(4) 0.065(5) 0.040(4) 0.007(4) 0.013(3) -0.024(4)
C20 0.051(4) 0.024(4) 0.029(3) -0.005(3) 0.004(3) -0.012(3)
C21 0.034(4) 0.025(4) 0.050(4) -0.015(3) 0.001(3) -0.008(3)
C22 0.072(6) 0.030(4) 0.045(4) -0.017(3) 0.015(4) -0.026(4)
C23 0.075(6) 0.014(4) 0.042(5) -0.002(3) -0.020(4) -0.007(4)
C24 0.040(4) 0.021(4) 0.072(5) -0.018(4) 0.007(4) -0.006(3)
C25 0.131(8) 0.043(5) 0.035(4) -0.016(4) 0.011(5) -0.024(5)
C26 0.041(5) 0.058(6) 0.130(8) -0.046(5) -0.006(5) -0.005(4)
C27 0.227(12) 0.054(6) 0.103(7) -0.033(5) 0.107(8) -0.083(7)
C28 0.184(11) 0.026(5) 0.085(7) -0.005(5) -0.079(7) -0.007(6)
C29 0.052(5) 0.048(6) 0.185(10) -0.058(6) 0.041(6) -0.019(4)

loop_
_atom_type_symbol
_atom_type_description
_atom_type_scat_dispersion_real
_atom_type_scat_dispersion_imag
_atom_type_scat_source
C C 0.0033 0.0016 'International Tables Vol C Tables 4.2.6.8 and 6.1.1.4'
H H 0.0000 0.0000 'International Tables Vol C Tables 4.2.6.8 and 6.1.1.4'
N N 0.0061 0.0033 'International Tables Vol C Tables 4.2.6.8 and 6.1.1.4'
Y Y -2.7962 3.5667 'International Tables Vol C Tables 4.2.6.8 and 6.1.1.4'

loop_
_geom_angle_atom_site_label_1
_geom_angle_atom_site_label_2
_geom_angle_atom_site_label_3
_geom_angle
_geom_angle_site_symmetry_1
_geom_angle_site_symmetry_3
C13 Y1 C12 31.00(18) . .
C13 Y1 C11 50.97(18) . .
C12 Y1 C11 30.99(17) . .
C13 Y1 C14 31.11(17) . .
C12 Y1 C14 50.9(2) . .
C11 Y1 C14 50.21(19) . .
C13 Y1 C3 134.74(18) . .
C12 Y1 C3 114.43(19) . .
C11 Y1 C3 85.94(18) . .
C14 Y1 C3 112.82(19) . .
C13 Y1 C10 50.49(18) . .
C12 Y1 C10 50.51(19) . .
C11 Y1 C10 30.21(17) . .
C14 Y1 C10 29.92(17) . .
C3 Y1 C10 85.80(19) . .
C13 Y1 N1 122.77(18) . .
C12 Y1 N1 142.92(17) . .
C11 Y1 N1 119.15(17) . .
C14 Y1 N1 94.47(17) . .
C3 Y1 N1 62.12(17) . .
C10 Y1 N1 93.21(17) . .
C13 Y1 Y2 142.74(15) . .
C12 Y1 Y2 112.53(14) . .
C11 Y1 Y2 102.97(13) . .
C14 Y1 Y2 151.64(13) . .
C3 Y1 Y2 47.94(14) . .
C10 Y1 Y2 122.22(14) . .
N1 Y1 Y2 92.15(10) . .
C13 Y1 Y2 72.84(13) . 3_666
C12 Y1 Y2 92.50(13) . 3_666
C11 Y1 Y2 121.97(13) . 3_666
C14 Y1 Y2 89.68(13) . 3_666
C3 Y1 Y2 151.99(13) . 3_666
C10 Y1 Y2 119.10(13) . 3_666
N1 Y1 Y2 101.25(10) . 3_666
Y2 Y1 Y2 115.988(19) . 3_666
C13 Y1 Y1 115.57(12) . 3_666
C12 Y1 Y1 112.91(13) . 3_666
C11 Y1 Y1 136.15(14) . 3_666
C14 Y1 Y1 142.26(13) . 3_666
C3 Y1 Y1 104.92(14) . 3_666
C10 Y1 Y1 163.38(14) . 3_666
N1 Y1 Y1 102.99(10) . 3_666
Y2 Y1 Y1 61.56(2) . 3_666
Y2 Y1 Y1 54.43(2) 3_666 3_666
C3 Y2 C23 121.2(2) . .
C3 Y2 C22 136.78(19) . .
C23 Y2 C22 30.1(2) . .
C3 Y2 C24 92.1(2) . .
C23 Y2 C24 30.1(2) . .
C22 Y2 C24 49.9(2) . .
C3 Y2 C21 111.7(2) . .
C23 Y2 C21 49.6(2) . .
C22 Y2 C21 30.43(19) . .
C24 Y2 C21 49.52(19) . .
C3 Y2 C20 87.08(18) . .
C23 Y2 C20 49.71(19) . .
C22 Y2 C20 49.85(19) . .
C24 Y2 C20 30.29(18) . .
C21 Y2 C20 29.67(17) . .
C3 Y2 C4 30.05(17) . .
C23 Y2 C4 139.61(19) . .
C22 Y2 C4 135.2(2) . .
C24 Y2 C4 110.2(2) . .
C21 Y2 C4 104.76(19) . .
C20 Y2 C4 91.92(18) . .
C3 Y2 C5 53.29(18) . .
C23 Y2 C5 124.83(18) . .
C22 Y2 C5 109.2(2) . .
C24 Y2 C5 102.7(2) . .
C21 Y2 C5 79.64(19) . .
C20 Y2 C5 75.78(18) . .
C4 Y2 C5 28.03(15) . .
C3 Y2 Y1 51.29(14) . .
C23 Y2 Y1 127.26(18) . .
C22 Y2 Y1 155.75(19) . .
C24 Y2 Y1 116.63(14) . .
C21 Y2 Y1 160.87(14) . .
C20 Y2 Y1 131.44(13) . .
C4 Y2 Y1 65.20(11) . .
C5 Y2 Y1 92.88(12) . .
C3 Y2 Y1 110.21(14) . 3_666
C23 Y2 Y1 116.73(14) . 3_666
C22 Y2 Y1 112.88(14) . 3_666
C24 Y2 Y1 142.84(16) . 3_666
C21 Y2 Y1 135.10(14) . 3_666
C20 Y2 Y1 162.71(13) . 3_666
C4 Y2 Y1 103.25(12) . 3_666
C5 Y2 Y1 114.44(12) . 3_666
Y1 Y2 Y1 64.014(19) . 3_666
C2 N1 C9 109.7(4) . .
C2 N1 C1 108.1(5) . .
C9 N1 C1 111.2(5) . .
C2 N1 Y1 115.3(4) . .
C9 N1 Y1 105.8(3) . .
C1 N1 Y1 106.8(3) . .
C4 C3 Y2 86.0(4) . .
C4 C3 Y1 107.2(4) . .
Y2 C3 Y1 80.76(17) . .
C5 C4 C3 123.4(6) . .
C5 C4 C9 114.4(5) . .
C3 C4 C9 121.8(5) . .
C5 C4 Y2 80.2(3) . .
C3 C4 Y2 63.9(3) . .
C9 C4 Y2 124.4(3) . .
C6 C5 C4 123.3(6) . .
C6 C5 Y2 128.7(4) . .
C4 C5 Y2 71.7(3) . .
C7 C6 C5 119.3(6) . .
C6 C7 C8 120.8(6) . .
C9 C8 C7 120.6(6) . .
C8 C9 C4 121.5(6) . .
C8 C9 N1 123.4(6) . .
C4 C9 N1 115.1(5) . .
C14 C10 C11 108.4(5) . .
C14 C10 C15 127.7(6) . .
C11 C10 C15 123.2(6) . .
C14 C10 Y1 73.4(3) . .
C11 C10 Y1 73.2(3) . .
C15 C10 Y1 126.7(4) . .
C10 C11 C12 107.8(5) . .
C10 C11 C16 125.5(6) . .
C12 C11 C16 126.4(6) . .
C10 C11 Y1 76.6(3) . .
C12 C11 Y1 72.4(3) . .
C16 C11 Y1 122.4(4) . .
C13 C12 C11 107.7(6) . .
C13 C12 C17 126.2(6) . .
C11 C12 C17 126.0(6) . .
C13 C12 Y1 73.6(3) . .
C11 C12 Y1 76.7(3) . .
C17 C12 Y1 118.4(4) . .
C12 C13 C14 108.3(5) . .
C12 C13 C18 125.2(6) . .
C14 C13 C18 126.3(6) . .
C12 C13 Y1 75.4(3) . .
C14 C13 Y1 77.6(3) . .
C18 C13 Y1 116.9(4) . .
C10 C14 C13 107.7(6) . .
C10 C14 C19 125.7(6) . .
C13 C14 C19 126.4(6) . .
C10 C14 Y1 76.7(4) . .
C13 C14 Y1 71.3(3) . .
C19 C14 Y1 121.7(4) . .
C21 C20 C24 107.2(6) . .
C21 C20 C25 127.5(6) . .
C24 C20 C25 124.5(6) . .
C21 C20 Y2 74.0(3) . .
C24 C20 Y2 73.5(3) . .
C25 C20 Y2 125.8(4) . .
C20 C21 C22 108.8(6) . .
C20 C21 C26 126.5(7) . .
C22 C21 C26 124.5(7) . .
C20 C21 Y2 76.3(4) . .
C22 C21 Y2 73.6(4) . .
C26 C21 Y2 120.1(4) . .
C23 C22 C21 107.1(6) . .
C23 C22 C27 127.8(8) . .
C21 C22 C27 124.0(8) . .
C23 C22 Y2 74.2(4) . .
C21 C22 Y2 75.9(4) . .
C27 C22 Y2 125.2(5) . .
C22 C23 C24 109.5(6) . .
C22 C23 C28 124.6(8) . .
C24 C23 C28 125.5(8) . .
C22 C23 Y2 75.7(4) . .
C24 C23 Y2 76.7(4) . .
C28 C23 Y2 120.0(4) . .
C23 C24 C20 107.5(6) . .
C23 C24 C29 128.4(8) . .
C20 C24 C29 123.3(7) . .
C23 C24 Y2 73.2(4) . .
C20 C24 Y2 76.2(4) . .
C29 C24 Y2 124.8(4) . .

loop_
_geom_bond_atom_site_label_1
_geom_bond_atom_site_label_2
_geom_bond_distance
_geom_bond_site_symmetry_2
Y1 C13 2.597(5) .
Y1 C12 2.619(6) .
Y1 C11 2.674(6) .
Y1 C14 2.677(6) .
Y1 C3 2.694(6) .
Y1 C10 2.718(6) .
Y1 N1 2.757(5) .
Y1 Y2 3.4074(10) .
Y1 Y2 3.6837(11) 3_666
Y1 Y1 3.7656(13) 3_666
Y2 C3 2.563(6) .
Y2 C23 2.654(6) .
Y2 C22 2.673(7) .
Y2 C24 2.698(6) .
Y2 C21 2.702(6) .
Y2 C20 2.732(6) .
Y2 C4 2.846(6) .
Y2 C5 2.954(5) .
Y2 Y1 3.6836(11) 3_666
N1 C2 1.473(7) .
N1 C9 1.472(7) .
N1 C1 1.484(7) .
C3 C4 1.429(8) .
C4 C5 1.409(8) .
C4 C9 1.432(8) .
C5 C6 1.390(8) .
C6 C7 1.347(8) .
C7 C8 1.379(8) .
C8 C9 1.369(8) .
C10 C14 1.393(8) .
C10 C11 1.406(8) .
C10 C15 1.495(8) .
C11 C12 1.415(8) .
C11 C16 1.498(8) .
C12 C13 1.394(8) .
C12 C17 1.497(8) .
C13 C14 1.416(8) .
C13 C18 1.520(8) .
C14 C19 1.520(9) .
C20 C21 1.391(8) .
C20 C24 1.419(9) .
C20 C25 1.503(8) .
C21 C22 1.411(9) .
C21 C26 1.496(9) .
C22 C23 1.383(9) .
C22 C27 1.503(9) .
C23 C24 1.390(9) .
C23 C28 1.509(9) .
C24 C29 1.473(9) .
